data_7021426
loop_
_publ_author_name
'Kumar, Ravinder'
'Mahiya, Kuldeep'
'Mathur, Pavan'

_publ_section_title
;
 Dimeric copper(ii) complex of a new Schiff base ligand: Effect of
 morphology on the catalytic oxidation of aromatic alcohol.
;
_journal_issue 24
_journal_name_full 'Dalton transactions (Cambridge, England : 2003)'
_journal_page_first 8553
_journal_page_last 8557
_journal_paper_doi 10.1039/c3dt50348h
_journal_volume 42
_journal_year 2013
_chemical_formula_moiety 'C40 H32 Cu2 N8 O8'
_chemical_formula_sum 'C40 H32 Cu2 N8 O8'
_chemical_formula_weight 879.82
_chemical_name_systematic
;
?
;
_space_group_IT_number 14
_symmetry_cell_setting monoclinic
_symmetry_space_group_name_Hall '-P 2ybc'
_symmetry_space_group_name_H-M 'P 1 21/c 1'
_atom_sites_solution_hydrogens geom
_atom_sites_solution_primary direct
_atom_sites_solution_secondary difmap
_audit_creation_method SHELXL-97
_cell_angle_alpha 90.00
_cell_angle_beta 95.206(6)
_cell_angle_gamma 90.00
_cell_formula_units_Z 2
_cell_length_a 11.1837(7)
_cell_length_b 10.1047(6)
_cell_length_c 15.9112(10)
_cell_measurement_reflns_used 3236
_cell_measurement_temperature 291(2)
_cell_measurement_theta_max 26.0
_cell_measurement_theta_min 3.0
_cell_volume 1790.67(19)
_computing_structure_refinement 'SHELXL-97 (Sheldrick, 1997)'
_computing_structure_solution 'SHELXS-97 (Sheldrick, 1990)'
_diffrn_ambient_temperature 291(2)
_diffrn_measured_fraction_theta_full 0.999
_diffrn_measured_fraction_theta_max 0.999
_diffrn_radiation_monochromator graphite
_diffrn_radiation_source 'fine-focus sealed tube'
_diffrn_radiation_type MoK\a
_diffrn_radiation_wavelength 0.71073
_diffrn_reflns_av_R_equivalents 0.0408
_diffrn_reflns_av_sigmaI/netI 0.0274
_diffrn_reflns_limit_h_max 13
_diffrn_reflns_limit_h_min -13
_diffrn_reflns_limit_k_max 12
_diffrn_reflns_limit_k_min -12
_diffrn_reflns_limit_l_max 19
_diffrn_reflns_limit_l_min -19
_diffrn_reflns_number 14366
_diffrn_reflns_theta_full 26.00
_diffrn_reflns_theta_max 26.00
_diffrn_reflns_theta_min 2.94
_exptl_absorpt_coefficient_mu 1.257
_exptl_absorpt_correction_T_max 0.8638
_exptl_absorpt_correction_T_min 0.8053
_exptl_absorpt_correction_type multi-scan
_exptl_absorpt_process_details Sadabs
_exptl_crystal_density_diffrn 1.632
_exptl_crystal_density_method 'not measured'
_exptl_crystal_F_000 900
_exptl_crystal_size_max 0.18
_exptl_crystal_size_mid 0.13
_exptl_crystal_size_min 0.12
_refine_diff_density_max 0.491
_refine_diff_density_min -0.389
_refine_diff_density_rms 0.061
_refine_ls_extinction_method none
_refine_ls_goodness_of_fit_ref 1.097
_refine_ls_hydrogen_treatment constr
_refine_ls_matrix_type full
_refine_ls_number_parameters 262
_refine_ls_number_reflns 3516
_refine_ls_number_restraints 0
_refine_ls_restrained_S_all 1.097
_refine_ls_R_factor_all 0.0372
_refine_ls_R_factor_gt 0.0335
_refine_ls_shift/su_max 0.001
_refine_ls_shift/su_mean 0.000
_refine_ls_structure_factor_coef Fsqd
_refine_ls_weighting_details 'calc w=1/[\s^2^(Fo^2^)+(0.0439P)^2^+0.9153P] where P=(Fo^2^+2Fc^2^)/3'
_refine_ls_weighting_scheme calc
_refine_ls_wR_factor_gt 0.0859
_refine_ls_wR_factor_ref 0.0883
_reflns_number_gt 3236
_reflns_number_total 3516
_reflns_threshold_expression >2sigma(I)
_cod_data_source_file c3dt50348h.txt
_cod_data_source_block shelxl4
_cod_depositor_comments
;
The following automatic conversions were performed:

'_symmetry_cell_setting' value 'Monoclinic' changed to 'monoclinic'
according to /home/saulius/struct/CIF-dictionaries/cif_core.dic
dictionary named 'cif_core.dic' version 2.4.2 from
2011-04-26.

'_exptl_absorpt_correction_type' value 'Multi-scan'
changed to 'multi-scan' according to
/home/saulius/struct/CIF-dictionaries/cif_core.dic dictionary named
'cif_core.dic' version 2.4.2 from 2011-04-26.

Automatic conversion script
Id: cif_fix_values 1891 2012-01-12 08:04:46Z andrius 
;
_cod_original_sg_symbol_H-M 'P 21/c'
_cod_database_code 7021426

loop_
_symmetry_equiv_pos_as_xyz
'x, y, z'
'-x, y+1/2, -z+1/2'
'-x, -y, -z'
'x, -y-1/2, z-1/2'

loop_
_atom_site_label
_atom_site_type_symbol
_atom_site_fract_x
_atom_site_fract_y
_atom_site_fract_z
_atom_site_U_iso_or_equiv
_atom_site_adp_type
_atom_site_occupancy
_atom_site_symmetry_multiplicity
_atom_site_calc_flag
_atom_site_refinement_flags
C1 C 0.3764(2) 0.4910(2) 0.90462(13) 0.0291(5) Uani 1 1 d .
C2 C 0.2815(2) 0.5796(2) 0.91058(16) 0.0375(5) Uani 1 1 d .
H2 H 0.2821 0.6638 0.8870 0.045 Uiso 1 1 calc R
C3 C 0.1879(2) 0.5366(2) 0.95261(16) 0.0415(6) Uani 1 1 d .
H3 H 0.1228 0.5926 0.9571 0.050 Uiso 1 1 calc R
C4 C 0.1869(2) 0.4109(2) 0.98925(17) 0.0412(6) Uani 1 1 d .
H4 H 0.1219 0.3856 1.0181 0.049 Uiso 1 1 calc R
C5 C 0.2807(2) 0.3237(2) 0.98324(15) 0.0355(5) Uani 1 1 d .
H5 H 0.2803 0.2403 1.0080 0.043 Uiso 1 1 calc R
C6 C 0.3757(2) 0.36409(19) 0.93910(14) 0.0273(4) Uani 1 1 d .
C7 C 0.5406(2) 0.38457(19) 0.87805(13) 0.0260(4) Uani 1 1 d .
C8 C 0.6603(2) 0.3646(2) 0.84578(14) 0.0307(5) Uani 1 1 d .
H8A H 0.7190 0.4169 0.8800 0.037 Uiso 1 1 calc R
H8B H 0.6570 0.3987 0.7886 0.037 Uiso 1 1 calc R
C9 C 0.7044(2) 0.2221(2) 0.84523(13) 0.0294(5) Uani 1 1 d .
H9A H 0.6542 0.1718 0.8038 0.035 Uiso 1 1 calc R
H9B H 0.7859 0.2203 0.8289 0.035 Uiso 1 1 calc R
C10 C 0.79896(19) 0.12434(19) 0.96997(14) 0.0257(4) Uani 1 1 d .
H10 H 0.8707 0.1408 0.9465 0.031 Uiso 1 1 calc R
C11 C 0.80556(18) 0.05930(19) 1.05148(12) 0.0237(4) Uani 1 1 d .
C12 C 0.70840(18) -0.01308(19) 1.07600(12) 0.0234(4) Uani 1 1 d .
C13 C 0.7171(2) -0.0782(2) 1.15486(13) 0.0288(5) Uani 1 1 d .
H13 H 0.6517 -0.1253 1.1712 0.035 Uiso 1 1 calc R
C14 C 0.8201(2) -0.0728(2) 1.20714(14) 0.0344(5) Uani 1 1 d .
H14 H 0.8238 -0.1168 1.2586 0.041 Uiso 1 1 calc R
C15 C 0.9217(2) -0.0019(2) 1.18511(14) 0.0322(5) Uani 1 1 d .
C16 C 1.0287(2) 0.0039(3) 1.24045(17) 0.0467(6) Uani 1 1 d .
H16 H 1.0324 -0.0409 1.2917 0.056 Uiso 1 1 calc R
C17 C 1.1261(2) 0.0740(3) 1.21984(18) 0.0489(7) Uani 1 1 d .
H17 H 1.1954 0.0776 1.2568 0.059 Uiso 1 1 calc R
C18 C 1.1206(2) 0.1398(3) 1.14299(17) 0.0411(6) Uani 1 1 d .
H18 H 1.1869 0.1874 1.1287 0.049 Uiso 1 1 calc R
C19 C 1.0191(2) 0.1360(2) 1.08775(15) 0.0332(5) Uani 1 1 d .
H19 H 1.0182 0.1807 1.0366 0.040 Uiso 1 1 calc R
C20 C 0.91563(19) 0.0655(2) 1.10682(13) 0.0273(4) Uani 1 1 d .
N1 N 0.48259(17) 0.50006(17) 0.86772(11) 0.0307(4) Uani 1 1 d .
H1 H 0.5075 0.5684 0.8423 0.037 Uiso 1 1 calc R
N2 N 0.48045(16) 0.29899(16) 0.92108(11) 0.0272(4) Uani 1 1 d .
N3 N 0.70148(16) 0.16064(16) 0.92814(11) 0.0250(4) Uani 1 1 d .
N4 N 0.46095(17) 0.17269(19) 1.16154(11) 0.0315(4) Uani 1 1 d .
O1 O 0.60741(12) -0.02707(13) 1.02475(9) 0.0249(3) Uani 1 1 d .
O2 O 0.52779(18) 0.20977(17) 1.10769(13) 0.0521(5) Uani 1 1 d .
O3 O 0.43874(18) 0.05408(17) 1.17054(11) 0.0494(5) Uani 1 1 d .
O4 O 0.4180(2) 0.2581(2) 1.20564(13) 0.0603(6) Uani 1 1 d .
Cu1 Cu 0.54133(2) 0.12601(2) 0.961845(16) 0.02676(11) Uani 1 1 d .

loop_
_atom_site_aniso_label
_atom_site_aniso_U_11
_atom_site_aniso_U_22
_atom_site_aniso_U_33
_atom_site_aniso_U_23
_atom_site_aniso_U_13
_atom_site_aniso_U_12
C1 0.0343(12) 0.0224(10) 0.0291(11) 0.0001(8) -0.0062(9) -0.0010(9)
C2 0.0414(14) 0.0242(11) 0.0445(13) 0.0000(10) -0.0084(11) 0.0043(10)
C3 0.0349(13) 0.0320(13) 0.0561(15) -0.0082(11) -0.0050(11) 0.0066(10)
C4 0.0340(13) 0.0350(13) 0.0554(15) -0.0061(11) 0.0079(11) -0.0026(10)
C5 0.0376(13) 0.0237(11) 0.0453(13) 0.0007(10) 0.0051(11) -0.0005(9)
C6 0.0300(11) 0.0203(10) 0.0302(11) -0.0010(8) -0.0041(9) -0.0015(8)
C7 0.0304(11) 0.0207(10) 0.0253(10) 0.0020(8) -0.0056(8) -0.0023(8)
C8 0.0329(12) 0.0283(11) 0.0304(11) 0.0085(8) -0.0007(9) -0.0049(9)
C9 0.0316(12) 0.0299(11) 0.0265(10) 0.0051(9) 0.0018(9) -0.0006(9)
C10 0.0239(11) 0.0225(10) 0.0311(11) 0.0009(8) 0.0044(9) -0.0026(8)
C11 0.0224(10) 0.0208(10) 0.0274(10) 0.0008(8) -0.0007(8) 0.0017(8)
C12 0.0232(10) 0.0187(9) 0.0278(10) 0.0004(8) -0.0002(8) 0.0047(8)
C13 0.0310(12) 0.0254(10) 0.0301(11) 0.0033(9) 0.0028(9) -0.0017(9)
C14 0.0393(13) 0.0352(12) 0.0277(11) 0.0076(9) -0.0028(9) 0.0010(10)
C15 0.0317(12) 0.0323(12) 0.0311(11) 0.0020(9) -0.0049(9) 0.0010(9)
C16 0.0426(15) 0.0536(16) 0.0405(13) 0.0099(12) -0.0139(11) -0.0020(12)
C17 0.0334(14) 0.0582(17) 0.0512(15) 0.0029(13) -0.0171(11) -0.0009(12)
C18 0.0276(13) 0.0447(15) 0.0495(15) -0.0024(11) -0.0038(11) -0.0055(10)
C19 0.0277(12) 0.0335(12) 0.0374(12) 0.0025(9) -0.0015(9) -0.0012(9)
C20 0.0260(11) 0.0235(10) 0.0314(11) -0.0010(8) -0.0020(9) 0.0034(8)
N1 0.0380(11) 0.0202(9) 0.0327(9) 0.0071(7) -0.0026(8) -0.0025(8)
N2 0.0278(9) 0.0214(9) 0.0318(9) 0.0046(7) -0.0005(7) -0.0022(7)
N3 0.0252(9) 0.0216(8) 0.0278(9) 0.0048(7) 0.0000(7) -0.0011(7)
N4 0.0342(10) 0.0302(10) 0.0288(9) -0.0008(8) -0.0034(8) -0.0014(8)
O1 0.0214(7) 0.0211(7) 0.0314(8) 0.0049(6) -0.0020(6) -0.0026(6)
O2 0.0633(13) 0.0331(9) 0.0639(12) -0.0080(8) 0.0273(10) -0.0107(9)
O3 0.0673(13) 0.0340(10) 0.0471(10) 0.0014(8) 0.0056(9) -0.0174(9)
O4 0.0830(16) 0.0473(11) 0.0549(12) -0.0130(9) 0.0294(11) 0.0017(10)
Cu1 0.02194(16) 0.02105(15) 0.03680(18) 0.00999(10) -0.00002(11) -0.00152(9)

loop_
_atom_type_symbol
_atom_type_description
_atom_type_scat_dispersion_real
_atom_type_scat_dispersion_imag
_atom_type_scat_source
C C 0.0033 0.0016 'International Tables Vol C Tables 4.2.6.8 and 6.1.1.4'
H H 0.0000 0.0000 'International Tables Vol C Tables 4.2.6.8 and 6.1.1.4'
N N 0.0061 0.0033 'International Tables Vol C Tables 4.2.6.8 and 6.1.1.4'
O O 0.0106 0.0060 'International Tables Vol C Tables 4.2.6.8 and 6.1.1.4'
Cu Cu 0.3201 1.2651 'International Tables Vol C Tables 4.2.6.8 and 6.1.1.4'

loop_
_geom_angle_atom_site_label_1
_geom_angle_atom_site_label_2
_geom_angle_atom_site_label_3
_geom_angle
_geom_angle_site_symmetry_1
_geom_angle_site_symmetry_3
N1 C1 C6 105.39(19) . .
N1 C1 C2 132.6(2) . .
C6 C1 C2 122.0(2) . .
C3 C2 C1 116.8(2) . .
C3 C2 H2 121.6 . .
C1 C2 H2 121.6 . .
C2 C3 C4 122.0(2) . .
C2 C3 H3 119.0 . .
C4 C3 H3 119.0 . .
C5 C4 C3 121.0(2) . .
C5 C4 H4 119.5 . .
C3 C4 H4 119.5 . .
C4 C5 C6 118.0(2) . .
C4 C5 H5 121.0 . .
C6 C5 H5 121.0 . .
C5 C6 C1 120.1(2) . .
C5 C6 N2 131.36(19) . .
C1 C6 N2 108.51(19) . .
N2 C7 N1 111.7(2) . .
N2 C7 C8 127.19(18) . .
N1 C7 C8 121.09(18) . .
C7 C8 C9 115.53(17) . .
C7 C8 H8A 108.4 . .
C9 C8 H8A 108.4 . .
C7 C8 H8B 108.4 . .
C9 C8 H8B 108.4 . .
H8A C8 H8B 107.5 . .
N3 C9 C8 111.29(17) . .
N3 C9 H9A 109.4 . .
C8 C9 H9A 109.4 . .
N3 C9 H9B 109.4 . .
C8 C9 H9B 109.4 . .
H9A C9 H9B 108.0 . .
N3 C10 C11 124.58(19) . .
N3 C10 H10 117.7 . .
C11 C10 H10 117.7 . .
C12 C11 C20 119.57(18) . .
C12 C11 C10 120.68(19) . .
C20 C11 C10 119.71(18) . .
O1 C12 C11 121.37(18) . .
O1 C12 C13 118.58(18) . .
C11 C12 C13 120.00(19) . .
C14 C13 C12 120.8(2) . .
C14 C13 H13 119.6 . .
C12 C13 H13 119.6 . .
C13 C14 C15 121.6(2) . .
C13 C14 H14 119.2 . .
C15 C14 H14 119.2 . .
C14 C15 C20 119.1(2) . .
C14 C15 C16 121.2(2) . .
C20 C15 C16 119.7(2) . .
C17 C16 C15 121.2(2) . .
C17 C16 H16 119.4 . .
C15 C16 H16 119.4 . .
C16 C17 C18 119.2(2) . .
C16 C17 H17 120.4 . .
C18 C17 H17 120.4 . .
C19 C18 C17 121.3(2) . .
C19 C18 H18 119.4 . .
C17 C18 H18 119.4 . .
C18 C19 C20 121.5(2) . .
C18 C19 H19 119.3 . .
C20 C19 H19 119.3 . .
C19 C20 C15 117.1(2) . .
C19 C20 C11 123.92(19) . .
C15 C20 C11 118.94(19) . .
C7 N1 C1 108.51(18) . .
C7 N1 H1 125.7 . .
C1 N1 H1 125.7 . .
C7 N2 C6 105.90(17) . .
C7 N2 Cu1 125.08(15) . .
C6 N2 Cu1 128.58(14) . .
C10 N3 C9 120.27(18) . .
C10 N3 Cu1 124.56(14) . .
C9 N3 Cu1 114.93(14) . .
O3 N4 O4 121.3(2) . .
O3 N4 O2 120.78(19) . .
O4 N4 O2 118.0(2) . .
C12 O1 Cu1 119.20(12) . .
C12 O1 Cu1 131.45(12) . 3_657
Cu1 O1 Cu1 100.00(6) . 3_657
N3 Cu1 O1 88.21(6) . .
N3 Cu1 N2 92.81(7) . .
O1 Cu1 N2 168.13(7) . .
N3 Cu1 O1 158.17(7) . 3_657
O1 Cu1 O1 80.00(6) . 3_657
N2 Cu1 O1 102.51(7) . 3_657
N3 Cu1 Cu1 126.04(5) . 3_657
O1 Cu1 Cu1 40.22(4) . 3_657
N2 Cu1 Cu1 141.06(5) . 3_657
O1 Cu1 Cu1 39.78(4) 3_657 3_657

loop_
_geom_bond_atom_site_label_1
_geom_bond_atom_site_label_2
_geom_bond_distance
_geom_bond_site_symmetry_2
C1 N1 1.375(3) .
C1 C6 1.395(3) .
C1 C2 1.399(3) .
C2 C3 1.363(4) .
C2 H2 0.9300 .
C3 C4 1.398(4) .
C3 H3 0.9300 .
C4 C5 1.381(3) .
C4 H4 0.9300 .
C5 C6 1.387(3) .
C5 H5 0.9300 .
C6 N2 1.396(3) .
C7 N2 1.324(3) .
C7 N1 1.338(3) .
C7 C8 1.490(3) .
C8 C9 1.523(3) .
C8 H8A 0.9700 .
C8 H8B 0.9700 .
C9 N3 1.461(3) .
C9 H9A 0.9700 .
C9 H9B 0.9700 .
C10 N3 1.278(3) .
C10 C11 1.450(3) .
C10 H10 0.9300 .
C11 C12 1.395(3) .
C11 C20 1.448(3) .
C12 O1 1.339(2) .
C12 C13 1.412(3) .
C13 C14 1.359(3) .
C13 H13 0.9300 .
C14 C15 1.413(3) .
C14 H14 0.9300 .
C15 C20 1.416(3) .
C15 C16 1.422(3) .
C16 C17 1.364(4) .
C16 H16 0.9300 .
C17 C18 1.388(4) .
C17 H17 0.9300 .
C18 C19 1.372(3) .
C18 H18 0.9300 .
C19 C20 1.414(3) .
C19 H19 0.9300 .
N1 H1 0.8600 .
N2 Cu1 1.9646(17) .
N3 Cu1 1.9473(17) .
N4 O3 1.235(3) .
N4 O4 1.237(3) .
N4 O2 1.245(2) .
O1 Cu1 1.9510(14) .
O1 Cu1 1.9689(13) 3_657
Cu1 O1 1.9689(13) 3_657
Cu1 Cu1 3.0029(5) 3_657

loop_
_geom_torsion_atom_site_label_1
_geom_torsion_atom_site_label_2
_geom_torsion_atom_site_label_3
_geom_torsion_atom_site_label_4
_geom_torsion
_geom_torsion_site_symmetry_1
_geom_torsion_site_symmetry_4
N1 C1 C2 C3 179.9(2) . .
C6 C1 C2 C3 0.6(3) . .
C1 C2 C3 C4 0.9(4) . .
C2 C3 C4 C5 -0.9(4) . .
C3 C4 C5 C6 -0.6(4) . .
C4 C5 C6 C1 2.0(3) . .
C4 C5 C6 N2 -178.7(2) . .
N1 C1 C6 C5 178.5(2) . .
C2 C1 C6 C5 -2.1(3) . .
N1 C1 C6 N2 -0.9(2) . .
C2 C1 C6 N2 178.5(2) . .
N2 C7 C8 C9 14.6(3) . .
N1 C7 C8 C9 -167.80(19) . .
C7 C8 C9 N3 -53.1(3) . .
N3 C10 C11 C12 24.8(3) . .
N3 C10 C11 C20 -157.4(2) . .
C20 C11 C12 O1 -176.41(17) . .
C10 C11 C12 O1 1.4(3) . .
C20 C11 C12 C13 0.9(3) . .
C10 C11 C12 C13 178.67(19) . .
O1 C12 C13 C14 176.48(19) . .
C11 C12 C13 C14 -0.9(3) . .
C12 C13 C14 C15 0.3(3) . .
C13 C14 C15 C20 0.3(3) . .
C13 C14 C15 C16 179.6(2) . .
C14 C15 C16 C17 -179.0(2) . .
C20 C15 C16 C17 0.4(4) . .
C15 C16 C17 C18 -0.6(4) . .
C16 C17 C18 C19 0.2(4) . .
C17 C18 C19 C20 0.3(4) . .
C18 C19 C20 C15 -0.5(3) . .
C18 C19 C20 C11 179.2(2) . .
C14 C15 C20 C19 179.5(2) . .
C16 C15 C20 C19 0.2(3) . .
C14 C15 C20 C11 -0.3(3) . .
C16 C15 C20 C11 -179.6(2) . .
C12 C11 C20 C19 179.92(19) . .
C10 C11 C20 C19 2.1(3) . .
C12 C11 C20 C15 -0.3(3) . .
C10 C11 C20 C15 -178.13(19) . .
N2 C7 N1 C1 -1.1(3) . .
C8 C7 N1 C1 -179.01(19) . .
C6 C1 N1 C7 1.2(2) . .
C2 C1 N1 C7 -178.2(2) . .
N1 C7 N2 C6 0.5(2) . .
C8 C7 N2 C6 178.2(2) . .
N1 C7 N2 Cu1 -172.42(14) . .
C8 C7 N2 Cu1 5.4(3) . .
C5 C6 N2 C7 -179.0(2) . .
C1 C6 N2 C7 0.3(2) . .
C5 C6 N2 Cu1 -6.5(4) . .
C1 C6 N2 Cu1 172.86(15) . .
C11 C10 N3 C9 -178.19(19) . .
C11 C10 N3 Cu1 -4.1(3) . .
C8 C9 N3 C10 -115.5(2) . .
C8 C9 N3 Cu1 69.9(2) . .
C11 C12 O1 Cu1 -43.0(2) . .
C13 C12 O1 Cu1 139.64(15) . .
C11 C12 O1 Cu1 177.60(13) . 3_657
C13 C12 O1 Cu1 0.3(3) . 3_657
C10 N3 Cu1 O1 -25.61(18) . .
C9 N3 Cu1 O1 148.74(14) . .
C10 N3 Cu1 N2 142.55(18) . .
C9 N3 Cu1 N2 -43.09(15) . .
C10 N3 Cu1 O1 -82.6(3) . 3_657
C9 N3 Cu1 O1 91.8(2) . 3_657
C10 N3 Cu1 Cu1 -40.3(2) . 3_657
C9 N3 Cu1 Cu1 134.11(12) . 3_657
C12 O1 Cu1 N3 48.16(14) . .
Cu1 O1 Cu1 N3 -161.55(7) 3_657 .
C12 O1 Cu1 N2 -47.0(4) . .
Cu1 O1 Cu1 N2 103.3(3) 3_657 .
C12 O1 Cu1 O1 -150.29(16) . 3_657
Cu1 O1 Cu1 O1 0.0 3_657 3_657
C12 O1 Cu1 Cu1 -150.29(16) . 3_657
C7 N2 Cu1 N3 7.01(18) . .
C6 N2 Cu1 N3 -164.22(18) . .
C7 N2 Cu1 O1 101.7(3) . .
C6 N2 Cu1 O1 -69.6(4) . .
C7 N2 Cu1 O1 -157.33(17) . 3_657
C6 N2 Cu1 O1 31.43(19) . 3_657
C7 N2 Cu1 Cu1 -169.38(13) . 3_657
C6 N2 Cu1 Cu1 19.4(2) . 3_657
